data_4326204
loop_
_publ_author_name
'Susan M. Chemaly'
'Kenneth L. Brown'
'Manuel A. Fernandes'
'Orde Q. Munro'
'Craig Grimmer'
'Helder M. Marques'

_publ_section_title
;
 Probing the Nature of the CoIII Ion in Corrins: The Structural and
 Electronic Properties of Dicyano- and Aquacyanocobyrinic Acid Heptamethyl
 Ester and a Stable Yellow Dicyano- and Aquacyanocobyrinic Acid
 Heptamethyl Ester
;
_journal_name_full 'Inorganic Chemistry'
_journal_page_first 8700
_journal_page_last 8718
_journal_paper_doi 10.1021/ic200285k
_journal_volume 50
_journal_year 2011
_chemical_absolute_configuration rmad
_chemical_formula_moiety
;
C53 H71 Co N6 O15, C H4 O, H2 O
;
_chemical_formula_sum 'C54 H77 Co N6 O17'
_chemical_formula_weight 1141.15
_chemical_name_systematic
;
 ?
;
_space_group_IT_number 19
_symmetry_cell_setting orthorhombic
_symmetry_space_group_name_Hall 'P 2ac 2ab'
_symmetry_space_group_name_H-M 'P 21 21 21'
_atom_sites_solution_hydrogens geom
_atom_sites_solution_primary direct
_atom_sites_solution_secondary difmap
_audit_creation_method SHELXL-97
_cell_angle_alpha 90.00
_cell_angle_beta 90.00
_cell_angle_gamma 90.00
_cell_formula_units_Z 4
_cell_length_a 9.4852(4)
_cell_length_b 18.9342(8)
_cell_length_c 31.3583(13)
_cell_measurement_reflns_used 3467
_cell_measurement_temperature 173(2)
_cell_measurement_theta_max 22.02
_cell_measurement_theta_min 2.23
_cell_volume 5631.8(4)
_computing_cell_refinement 'Bruker SAINT'
_computing_data_collection 'Bruker APEX2'
_computing_data_reduction 'Bruker SAINT'
_computing_molecular_graphics 'Bruker SHELXTL'
_computing_publication_material 'Bruker SHELXTL'
_computing_structure_refinement 'SHELXL-97 (Sheldrick, 1997)'
_computing_structure_solution 'SHELXS-97 (Sheldrick, 2008)'
_diffrn_ambient_temperature 173(2)
_diffrn_measured_fraction_theta_full 1.000
_diffrn_measured_fraction_theta_max 1.000
_diffrn_measurement_device_type 'Bruker APEX-II CCD'
_diffrn_measurement_method '\f and \w scans'
_diffrn_radiation_monochromator graphite
_diffrn_radiation_source 'fine-focus sealed tube'
_diffrn_radiation_type MoK\a
_diffrn_radiation_wavelength 0.71073
_diffrn_reflns_av_R_equivalents 0.1143
_diffrn_reflns_av_sigmaI/netI 0.1377
_diffrn_reflns_limit_h_max 11
_diffrn_reflns_limit_h_min -11
_diffrn_reflns_limit_k_max 22
_diffrn_reflns_limit_k_min -22
_diffrn_reflns_limit_l_max 28
_diffrn_reflns_limit_l_min -37
_diffrn_reflns_number 35872
_diffrn_reflns_theta_full 25.49
_diffrn_reflns_theta_max 25.49
_diffrn_reflns_theta_min 1.69
_diffrn_standards_number 0
_exptl_absorpt_coefficient_mu 0.380
_exptl_absorpt_correction_type none
_exptl_crystal_colour red
_exptl_crystal_density_diffrn 1.346
_exptl_crystal_description plate
_exptl_crystal_F_000 2424
_exptl_crystal_size_max 0.29
_exptl_crystal_size_mid 0.10
_exptl_crystal_size_min 0.03
_refine_diff_density_max 0.950
_refine_diff_density_min -0.811
_refine_diff_density_rms 0.073
_refine_ls_abs_structure_details 'Flack H D (1983), Acta Cryst. A39, 876-881'
_refine_ls_abs_structure_Flack -0.02(2)
_refine_ls_extinction_method none
_refine_ls_goodness_of_fit_ref 0.997
_refine_ls_hydrogen_treatment constr
_refine_ls_matrix_type full
_refine_ls_number_parameters 718
_refine_ls_number_reflns 10493
_refine_ls_number_restraints 80
_refine_ls_restrained_S_all 1.022
_refine_ls_R_factor_all 0.1290
_refine_ls_R_factor_gt 0.0608
_refine_ls_shift/su_max 0.001
_refine_ls_shift/su_mean 0.000
_refine_ls_structure_factor_coef Fsqd
_refine_ls_weighting_details 'calc w=1/[\s^2^(Fo^2^)+(0.0625P)^2^+0.0000P] where P=(Fo^2^+2Fc^2^)/3'
_refine_ls_weighting_scheme calc
_refine_ls_wR_factor_gt 0.1218
_refine_ls_wR_factor_ref 0.1474
_reflns_number_gt 6318
_reflns_number_total 10493
_reflns_threshold_expression >2sigma(I)
_cod_data_source_file ic200285k_si_002.cif
_cod_data_source_block 9m_sc1_0f
_cod_database_code 4326204

loop_
_symmetry_equiv_pos_as_xyz
'x, y, z'
'-x+1/2, -y, z+1/2'
'-x, y+1/2, -z+1/2'
'x+1/2, -y+1/2, -z'

loop_
_atom_site_label
_atom_site_type_symbol
_atom_site_fract_x
_atom_site_fract_y
_atom_site_fract_z
_atom_site_U_iso_or_equiv
_atom_site_adp_type
_atom_site_occupancy
_atom_site_symmetry_multiplicity
_atom_site_calc_flag
_atom_site_refinement_flags
C1 C 0.6039(6) 0.3985(3) 0.60802(15) 0.0237(14) Uani 1 1 d .
C2 C 0.5739(6) 0.3697(3) 0.65434(15) 0.0226(13) Uani 1 1 d .
C3 C 0.4558(6) 0.4224(3) 0.66944(15) 0.0251(13) Uani 1 1 d .
H3 H 0.4764 0.4340 0.6999 0.030 Uiso 1 1 calc R
C4 C 0.4897(6) 0.4875(3) 0.64385(15) 0.0195(13) Uani 1 1 d .
C5 C 0.4297(6) 0.5598(3) 0.65240(15) 0.0247(14) Uani 1 1 d .
C6 C 0.5484(6) 0.6136(3) 0.65217(14) 0.0220(13) Uani 1 1 d .
C7 C 0.5238(6) 0.6909(3) 0.66825(15) 0.0226(13) Uani 1 1 d .
C8 C 0.6439(6) 0.7305(3) 0.64536(16) 0.0269(14) Uani 1 1 d .
H8 H 0.7276 0.7280 0.6647 0.032 Uiso 1 1 calc R
C9 C 0.6771(6) 0.6836(3) 0.60759(14) 0.0223(12) Uani 1 1 d .
C10 C 0.7700(6) 0.7048(3) 0.57523(15) 0.0257(14) Uani 1 1 d .
H10 H 0.7935 0.7535 0.5737 0.031 Uiso 1 1 calc R
C11 C 0.8300(6) 0.6601(3) 0.54548(15) 0.0244(13) Uani 1 1 d .
C12 C 0.9432(6) 0.6800(3) 0.51408(15) 0.0246(13) Uani 1 1 d .
C13 C 0.9167(6) 0.6247(3) 0.47921(15) 0.0272(14) Uani 1 1 d .
H13 H 1.0046 0.6142 0.4628 0.033 Uiso 1 1 calc R
C14 C 0.8719(6) 0.5624(3) 0.50631(15) 0.0225(13) Uani 1 1 d .
C15 C 0.8937(6) 0.4931(3) 0.49735(15) 0.0249(14) Uani 1 1 d .
C16 C 0.8471(6) 0.4388(3) 0.52696(16) 0.0268(14) Uani 1 1 d .
C17 C 0.8981(6) 0.3628(3) 0.52818(16) 0.0254(14) Uani 1 1 d .
C18 C 0.7975(7) 0.3303(3) 0.56266(15) 0.0245(13) Uani 1 1 d .
H18 H 0.7115 0.3124 0.5477 0.029 Uiso 1 1 calc R
C19 C 0.7544(6) 0.3937(3) 0.58925(15) 0.0228(13) Uani 1 1 d .
H19 H 0.8246 0.4006 0.6127 0.027 Uiso 1 1 calc R
C20 C 0.4947(6) 0.3735(3) 0.57478(15) 0.0278(14) Uani 1 1 d .
H20A H 0.3998 0.3868 0.5842 0.042 Uiso 1 1 calc R
H20B H 0.5002 0.3221 0.5718 0.042 Uiso 1 1 calc R
H20C H 0.5148 0.3957 0.5472 0.042 Uiso 1 1 calc R
C25 C 0.5342(7) 0.2919(3) 0.65537(16) 0.0329(15) Uani 1 1 d .
H25A H 0.6033 0.2646 0.6390 0.049 Uiso 1 1 calc R
H25B H 0.4404 0.2856 0.6428 0.049 Uiso 1 1 calc R
H25C H 0.5332 0.2752 0.6850 0.049 Uiso 1 1 calc R
C26 C 0.7066(6) 0.3836(3) 0.68146(15) 0.0276(13) Uani 1 1 d .
H26A H 0.7805 0.3495 0.6730 0.033 Uiso 1 1 calc R
H26B H 0.7421 0.4316 0.6749 0.033 Uiso 1 1 calc R
C27 C 0.6842(7) 0.3780(3) 0.72889(16) 0.0294(13) Uani 1 1 d .
C30 C 0.2989(7) 0.3976(3) 0.66761(15) 0.0296(14) Uani 1 1 d .
H30A H 0.2364 0.4392 0.6648 0.036 Uiso 1 1 calc R
H30B H 0.2846 0.3671 0.6424 0.036 Uiso 1 1 calc R
C31 C 0.2609(6) 0.3567(3) 0.70810(17) 0.0312(15) Uani 1 1 d .
H31A H 0.3347 0.3209 0.7135 0.037 Uiso 1 1 calc R
H31B H 0.2604 0.3898 0.7325 0.037 Uiso 1 1 calc R
C32 C 0.1209(7) 0.3207(3) 0.70569(19) 0.0350(15) Uani 1 1 d .
C35 C 0.3142(6) 0.5724(3) 0.61825(14) 0.0266(13) Uani 1 1 d .
H35A H 0.2502 0.5318 0.6175 0.040 Uiso 1 1 calc R
H35B H 0.3585 0.5784 0.5903 0.040 Uiso 1 1 calc R
H35C H 0.2608 0.6151 0.6255 0.040 Uiso 1 1 calc R
C36 C 0.3798(6) 0.7215(3) 0.65957(17) 0.0341(15) Uani 1 1 d .
H36A H 0.3755 0.7699 0.6705 0.051 Uiso 1 1 calc R
H36B H 0.3080 0.6926 0.6738 0.051 Uiso 1 1 calc R
H36C H 0.3622 0.7217 0.6288 0.051 Uiso 1 1 calc R
C37 C 0.5536(7) 0.6855(3) 0.71630(14) 0.0304(15) Uani 1 1 d .
H37A H 0.6044 0.7279 0.7265 0.036 Uiso 1 1 calc R
H37B H 0.4646 0.6807 0.7325 0.036 Uiso 1 1 calc R
C38 C 0.6419(7) 0.6216(3) 0.72129(16) 0.0324(16) Uani 1 1 d .
C41 C 0.6226(7) 0.8085(3) 0.63485(16) 0.0319(15) Uani 1 1 d .
H41A H 0.6935 0.8232 0.6135 0.038 Uiso 1 1 calc R
H41B H 0.5280 0.8151 0.6221 0.038 Uiso 1 1 calc R
C42 C 0.6358(7) 0.8552(3) 0.67400(17) 0.0381(14) Uani 1 1 d U
H42A H 0.5661 0.8396 0.6955 0.046 Uiso 1 1 calc R
H42B H 0.7308 0.8487 0.6864 0.046 Uiso 1 1 calc R
C43 C 0.6139(8) 0.9313(4) 0.6656(2) 0.0517(16) Uani 1 1 d U
C46 C 1.0857(6) 0.6648(3) 0.53545(18) 0.0377(16) Uani 1 1 d .
H46A H 1.0997 0.6975 0.5593 0.057 Uiso 1 1 calc R
H46B H 1.1616 0.6710 0.5146 0.057 Uiso 1 1 calc R
H46C H 1.0866 0.6161 0.5461 0.057 Uiso 1 1 calc R
C47 C 0.9431(7) 0.7564(3) 0.49914(18) 0.0330(15) Uani 1 1 d .
H47A H 0.8571 0.7657 0.4828 0.049 Uiso 1 1 calc R
H47B H 1.0257 0.7649 0.4811 0.049 Uiso 1 1 calc R
H47C H 0.9464 0.7878 0.5239 0.049 Uiso 1 1 calc R
C48 C 0.7964(7) 0.6473(3) 0.44972(15) 0.0338(15) Uani 1 1 d .
H48A H 0.7174 0.6647 0.4675 0.041 Uiso 1 1 calc R
H48B H 0.8294 0.6874 0.4320 0.041 Uiso 1 1 calc R
C49 C 0.7405(7) 0.5902(3) 0.42027(19) 0.0462(17) Uani 1 1 d U
H49A H 0.8190 0.5732 0.4022 0.055 Uiso 1 1 calc R
H49B H 0.7083 0.5499 0.4379 0.055 Uiso 1 1 calc R
C50 C 0.6204(9) 0.6128(5) 0.39161(18) 0.0545(18) Uani 1 1 d U
C53 C 0.9766(7) 0.4726(3) 0.45808(15) 0.0350(15) Uani 1 1 d .
H53A H 0.9133 0.4505 0.4373 0.052 Uiso 1 1 calc R
H53B H 1.0509 0.4392 0.4660 0.052 Uiso 1 1 calc R
H53C H 1.0193 0.5149 0.4455 0.052 Uiso 1 1 calc R
C54 C 1.0531(7) 0.3639(3) 0.54233(17) 0.0368(16) Uani 1 1 d .
H54A H 1.1080 0.3930 0.5225 0.055 Uiso 1 1 calc R
H54B H 1.0903 0.3156 0.5424 0.055 Uiso 1 1 calc R
H54C H 1.0598 0.3838 0.5711 0.055 Uiso 1 1 calc R
C55 C 0.8797(6) 0.3225(3) 0.48547(15) 0.0271(14) Uani 1 1 d .
H55A H 0.9551 0.3371 0.4655 0.033 Uiso 1 1 calc R
H55B H 0.8902 0.2712 0.4907 0.033 Uiso 1 1 calc R
C56 C 0.7363(6) 0.3363(3) 0.46482(15) 0.0336(16) Uani 1 1 d .
H56A H 0.6634 0.3077 0.4795 0.040 Uiso 1 1 calc R
H56B H 0.7113 0.3867 0.4682 0.040 Uiso 1 1 calc R
C57 C 0.7379(6) 0.3177(3) 0.41795(18) 0.0327(14) Uani 1 1 d .
C60 C 0.8594(6) 0.2688(3) 0.58908(15) 0.0274(14) Uani 1 1 d .
H60A H 0.9629 0.2747 0.5909 0.033 Uiso 1 1 calc R
H60B H 0.8211 0.2713 0.6184 0.033 Uiso 1 1 calc R
C61 C 0.8275(7) 0.1978(3) 0.57084(17) 0.0346(15) Uani 1 1 d .
C64 C 0.7576(9) 0.4280(4) 0.79463(17) 0.075(3) Uani 1 1 d .
H64A H 0.6742 0.4555 0.8027 0.113 Uiso 1 1 calc R
H64B H 0.8424 0.4511 0.8057 0.113 Uiso 1 1 calc R
H64C H 0.7503 0.3803 0.8066 0.113 Uiso 1 1 calc R
C65 C -0.0237(8) 0.2352(4) 0.7390(2) 0.062(2) Uani 1 1 d .
H65A H -0.1050 0.2663 0.7434 0.093 Uiso 1 1 calc R
H65B H -0.0196 0.2003 0.7621 0.093 Uiso 1 1 calc R
H65C H -0.0333 0.2108 0.7116 0.093 Uiso 1 1 calc R
C67 C 0.6204(9) 1.0461(4) 0.6934(2) 0.066(2) Uani 1 1 d U
H67A H 0.6810 1.0637 0.6704 0.100 Uiso 1 1 calc R
H67B H 0.6443 1.0702 0.7201 0.100 Uiso 1 1 calc R
H67C H 0.5215 1.0552 0.6863 0.100 Uiso 1 1 calc R
C68 C 0.5195(9) 0.7090(6) 0.3539(2) 0.096(3) Uani 1 1 d U
H68A H 0.5269 0.6849 0.3263 0.144 Uiso 1 1 calc R
H68B H 0.5353 0.7597 0.3499 0.144 Uiso 1 1 calc R
H68C H 0.4253 0.7013 0.3659 0.144 Uiso 1 1 calc R
C69 C 0.7293(10) 0.3640(4) 0.34827(17) 0.074(3) Uani 1 1 d .
H69A H 0.8217 0.3470 0.3388 0.111 Uiso 1 1 calc R
H69B H 0.7072 0.4085 0.3337 0.111 Uiso 1 1 calc R
H69C H 0.6572 0.3288 0.3414 0.111 Uiso 1 1 calc R
C70 C 0.8877(9) 0.0762(4) 0.5729(3) 0.077(3) Uani 1 1 d .
H70A H 0.7957 0.0607 0.5836 0.116 Uiso 1 1 calc R
H70B H 0.9615 0.0452 0.5842 0.116 Uiso 1 1 calc R
H70C H 0.8880 0.0739 0.5417 0.116 Uiso 1 1 calc R
C71 C 0.8493(6) 0.5385(3) 0.61842(15) 0.0262(13) Uani 1 1 d U
C73 C 0.5468(6) 0.5434(3) 0.53702(15) 0.0287(13) Uani 1 1 d U
C76 C 1.0433(8) 0.5350(5) 0.7402(2) 0.071(2) Uani 1 1 d .
H76A H 1.1020 0.5383 0.7658 0.106 Uiso 1 1 d R
H76B H 1.0413 0.4860 0.7302 0.106 Uiso 1 1 d R
H76C H 0.9472 0.5505 0.7468 0.106 Uiso 1 1 d R
N21 N 0.5788(5) 0.4766(2) 0.61410(12) 0.0212(11) Uani 1 1 d .
N22 N 0.6225(5) 0.6194(2) 0.61127(12) 0.0221(11) Uani 1 1 d .
N23 N 0.8021(5) 0.5907(2) 0.54193(11) 0.0221(10) Uani 1 1 d .
N24 N 0.7647(5) 0.4531(2) 0.55918(12) 0.0232(11) Uani 1 1 d .
N72 N 0.9508(6) 0.5410(3) 0.63832(15) 0.0440(14) Uani 1 1 d .
N74 N 0.4646(6) 0.5472(3) 0.50927(14) 0.0397(14) Uani 1 1 d U
O28 O 0.6084(5) 0.3384(3) 0.74745(12) 0.0531(14) Uani 1 1 d .
O29 O 0.7663(6) 0.4236(3) 0.74828(11) 0.0655(17) Uani 1 1 d .
O33 O 0.0360(5) 0.3267(3) 0.67797(14) 0.0511(12) Uani 1 1 d .
O34 O 0.1046(5) 0.2768(3) 0.73899(14) 0.0577(14) Uani 1 1 d .
O39 O 0.7065(5) 0.6015(2) 0.75199(11) 0.0494(13) Uani 1 1 d .
O40 O 0.6506(4) 0.58494(19) 0.68383(10) 0.0249(9) Uani 1 1 d .
O44 O 0.5858(7) 0.9559(3) 0.63263(17) 0.0922(16) Uani 1 1 d U
O45 O 0.6416(6) 0.9717(2) 0.69837(13) 0.0599(14) Uani 1 1 d U
O51 O 0.5391(7) 0.5727(3) 0.37621(15) 0.091(2) Uani 1 1 d U
O52 O 0.6239(5) 0.6812(3) 0.38264(14) 0.0628(14) Uani 1 1 d U
O58 O 0.7442(5) 0.2594(2) 0.40388(11) 0.0422(12) Uani 1 1 d .
O59 O 0.7320(5) 0.3758(2) 0.39424(11) 0.0480(13) Uani 1 1 d .
O62 O 0.7364(6) 0.1844(2) 0.54638(16) 0.0643(16) Uani 1 1 d .
O63 O 0.9143(5) 0.1489(2) 0.58655(15) 0.0526(13) Uani 1 1 d .
O66 O 0.3747(4) 0.5600(2) 0.69479(10) 0.0296(10) Uani 1 1 d .
H66 H 0.2864 0.5570 0.6939 0.044 Uiso 1 1 calc R
O75 O 1.1032(5) 0.5802(3) 0.70684(13) 0.0542(14) Uani 1 1 d .
H75 H 1.0756 0.5922 0.6821 0.081 Uiso 1 1 d R
O77 O 0.2893(6) 0.6018(3) 0.44367(13) 0.0651(15) Uani 1 1 d .
H77A H 0.3389 0.5792 0.4593 0.098 Uiso 1 1 d R
H77B H 0.2359 0.5874 0.4238 0.098 Uiso 1 1 d R
Co1 Co 0.69007(8) 0.53827(4) 0.58008(2) 0.02209(18) Uani 1 1 d U

loop_
_atom_site_aniso_label
_atom_site_aniso_U_11
_atom_site_aniso_U_22
_atom_site_aniso_U_33
_atom_site_aniso_U_23
_atom_site_aniso_U_13
_atom_site_aniso_U_12
C1 0.031(4) 0.025(3) 0.016(3) 0.002(2) 0.001(2) 0.001(3)
C2 0.024(3) 0.025(3) 0.018(3) 0.007(2) -0.001(2) -0.002(3)
C3 0.030(4) 0.027(3) 0.018(3) 0.004(2) -0.002(2) 0.004(3)
C4 0.017(3) 0.025(3) 0.016(3) -0.003(2) -0.001(2) 0.002(3)
C5 0.021(3) 0.034(4) 0.020(3) 0.001(2) 0.003(2) -0.004(3)
C6 0.025(3) 0.033(3) 0.008(2) 0.001(2) -0.001(2) 0.000(3)
C7 0.025(3) 0.025(3) 0.017(3) -0.005(2) 0.009(2) 0.001(3)
C8 0.033(4) 0.022(3) 0.026(3) -0.004(2) 0.001(3) 0.001(3)
C9 0.017(3) 0.033(3) 0.018(2) 0.001(2) -0.001(2) 0.004(3)
C10 0.029(4) 0.025(3) 0.023(3) -0.003(3) 0.005(3) -0.004(3)
C11 0.024(4) 0.034(3) 0.016(2) -0.002(2) -0.001(2) 0.001(3)
C12 0.022(3) 0.030(3) 0.022(3) -0.001(2) 0.006(2) -0.005(3)
C13 0.032(4) 0.030(4) 0.019(3) -0.001(2) 0.009(3) -0.003(3)
C14 0.024(3) 0.027(3) 0.016(3) 0.000(2) 0.004(2) 0.002(3)
C15 0.030(4) 0.028(3) 0.017(3) 0.000(2) 0.007(2) -0.005(3)
C16 0.025(4) 0.030(3) 0.025(3) -0.006(2) 0.001(2) 0.002(3)
C17 0.024(4) 0.028(3) 0.024(3) -0.001(2) 0.005(2) 0.003(3)
C18 0.032(4) 0.020(3) 0.021(2) -0.003(2) 0.004(3) 0.002(3)
C19 0.036(4) 0.017(3) 0.016(3) 0.002(2) 0.000(2) 0.000(3)
C20 0.034(4) 0.030(3) 0.020(3) -0.001(3) -0.008(3) 0.001(3)
C25 0.035(4) 0.036(4) 0.028(3) 0.002(3) 0.001(3) -0.002(3)
C26 0.025(4) 0.032(3) 0.026(3) 0.005(2) 0.002(3) -0.003(3)
C27 0.028(3) 0.035(4) 0.026(3) 0.010(3) -0.004(3) 0.005(3)
C30 0.031(4) 0.033(3) 0.026(3) 0.007(2) -0.003(3) -0.009(3)
C31 0.024(4) 0.040(4) 0.030(3) 0.013(3) 0.002(3) -0.005(3)
C32 0.034(4) 0.035(4) 0.036(4) 0.004(3) 0.007(3) -0.006(3)
C35 0.026(3) 0.036(3) 0.018(3) 0.002(2) 0.000(3) 0.003(3)
C36 0.037(4) 0.033(4) 0.033(3) 0.002(3) 0.003(3) 0.003(3)
C37 0.038(4) 0.034(4) 0.019(3) -0.005(3) 0.004(3) 0.005(3)
C38 0.042(4) 0.041(4) 0.014(3) -0.002(3) 0.002(3) -0.005(3)
C41 0.040(4) 0.032(4) 0.024(3) -0.005(3) 0.006(3) 0.006(3)
C42 0.049(4) 0.036(2) 0.030(3) -0.016(2) 0.010(3) -0.008(3)
C43 0.084(5) 0.038(3) 0.034(3) -0.010(2) 0.004(3) -0.004(3)
C46 0.037(4) 0.041(4) 0.036(3) -0.003(3) 0.003(3) 0.004(3)
C47 0.043(4) 0.029(4) 0.027(3) 0.002(3) 0.009(3) -0.004(3)
C48 0.042(4) 0.040(4) 0.019(3) 0.001(2) -0.002(3) 0.000(3)
C49 0.063(4) 0.046(4) 0.029(3) -0.002(3) -0.004(3) -0.007(3)
C50 0.061(5) 0.083(4) 0.020(3) 0.009(3) -0.004(3) -0.018(4)
C53 0.044(4) 0.028(4) 0.033(3) -0.002(3) 0.016(3) 0.001(3)
C54 0.042(4) 0.039(4) 0.029(3) 0.005(3) -0.002(3) 0.008(3)
C55 0.034(4) 0.027(3) 0.021(3) 0.000(2) 0.002(3) 0.002(3)
C56 0.046(4) 0.038(4) 0.017(3) -0.007(3) 0.004(3) 0.001(3)
C57 0.034(4) 0.037(4) 0.027(3) 0.002(3) 0.004(3) -0.007(3)
C60 0.036(4) 0.020(3) 0.026(3) 0.000(2) -0.004(3) 0.003(3)
C61 0.043(4) 0.027(3) 0.034(3) 0.003(3) -0.004(3) 0.005(3)
C64 0.118(8) 0.088(6) 0.019(3) -0.002(3) -0.011(4) -0.045(5)
C65 0.047(5) 0.056(5) 0.082(5) 0.020(4) 0.013(4) -0.018(4)
C67 0.097(6) 0.033(3) 0.070(4) -0.011(3) -0.016(4) 0.010(4)
C68 0.067(6) 0.161(9) 0.060(5) 0.021(5) -0.016(4) 0.037(7)
C69 0.116(8) 0.085(6) 0.021(3) 0.008(3) -0.002(4) -0.003(6)
C70 0.085(6) 0.023(4) 0.122(7) -0.008(4) -0.031(6) 0.004(4)
C71 0.031(4) 0.021(3) 0.026(3) 0.002(3) 0.011(2) 0.006(3)
C73 0.044(4) 0.020(3) 0.022(3) -0.001(3) 0.011(2) -0.003(3)
C76 0.058(5) 0.101(7) 0.054(4) 0.001(5) 0.006(4) 0.004(6)
N21 0.021(3) 0.023(3) 0.019(2) -0.0008(19) -0.0004(19) -0.001(2)
N22 0.020(3) 0.027(3) 0.019(2) 0.000(2) 0.0047(19) -0.002(2)
N23 0.025(3) 0.025(3) 0.016(2) -0.0053(19) 0.005(2) -0.002(2)
N24 0.027(3) 0.026(3) 0.017(2) 0.001(2) -0.0026(19) 0.002(2)
N72 0.027(3) 0.065(4) 0.040(3) -0.001(3) -0.005(2) 0.000(4)
N74 0.045(3) 0.047(4) 0.028(3) -0.002(3) -0.011(2) -0.001(3)
O28 0.065(3) 0.073(4) 0.021(2) 0.005(2) 0.007(2) -0.023(3)
O29 0.105(5) 0.073(3) 0.018(2) 0.001(2) -0.007(2) -0.051(3)
O33 0.035(3) 0.072(4) 0.047(3) -0.001(2) 0.002(2) -0.008(3)
O34 0.054(3) 0.055(3) 0.064(3) 0.025(3) 0.005(3) -0.014(3)
O39 0.066(3) 0.058(3) 0.024(2) 0.000(2) -0.014(2) 0.010(3)
O40 0.027(2) 0.030(2) 0.0176(18) -0.0008(16) -0.0050(16) 0.0016(18)
O44 0.122(2) 0.081(2) 0.0736(19) 0.0054(17) -0.0198(18) 0.0064(19)
O45 0.094(4) 0.032(2) 0.054(2) -0.017(2) -0.005(2) 0.010(3)
O51 0.098(5) 0.119(5) 0.057(3) 0.019(3) -0.028(3) -0.053(4)
O52 0.061(3) 0.080(3) 0.048(3) 0.005(3) -0.017(2) 0.012(3)
O58 0.059(3) 0.039(3) 0.028(2) -0.010(2) 0.005(2) -0.001(2)
O59 0.076(4) 0.042(3) 0.026(2) 0.004(2) -0.002(2) -0.006(3)
O62 0.079(4) 0.030(3) 0.084(3) -0.004(3) -0.043(3) -0.002(3)
O63 0.049(3) 0.025(2) 0.084(3) -0.007(2) -0.023(3) 0.006(2)
O66 0.030(2) 0.038(3) 0.0211(18) 0.0021(17) 0.0075(16) 0.001(2)
O75 0.036(3) 0.094(4) 0.032(2) -0.012(2) -0.003(2) -0.002(3)
O77 0.076(4) 0.072(4) 0.047(3) 0.003(2) -0.027(3) 0.020(3)
Co1 0.0259(4) 0.0250(4) 0.0153(3) 0.0004(3) 0.0016(3) 0.0001(4)

loop_
_atom_type_symbol
_atom_type_description
_atom_type_scat_dispersion_real
_atom_type_scat_dispersion_imag
_atom_type_scat_source
C C 0.0033 0.0016 'International Tables Vol C Tables 4.2.6.8 and 6.1.1.4'
H H 0.0000 0.0000 'International Tables Vol C Tables 4.2.6.8 and 6.1.1.4'
N N 0.0061 0.0033 'International Tables Vol C Tables 4.2.6.8 and 6.1.1.4'
O O 0.0106 0.0060 'International Tables Vol C Tables 4.2.6.8 and 6.1.1.4'
Co Co 0.3494 0.9721 'International Tables Vol C Tables 4.2.6.8 and 6.1.1.4'

loop_
_geom_angle_atom_site_label_1
_geom_angle_atom_site_label_2
_geom_angle_atom_site_label_3
_geom_angle
N21 C1 C20 106.3(4)
N21 C1 C19 104.6(4)
C20 C1 C19 110.1(4)
N21 C1 C2 101.2(4)
C20 C1 C2 113.3(4)
C19 C1 C2 119.7(4)
C25 C2 C26 110.8(4)
C25 C2 C3 115.5(5)
C26 C2 C3 107.9(4)
C25 C2 C1 113.5(4)
C26 C2 C1 107.6(4)
C3 C2 C1 100.8(4)
C4 C3 C30 115.4(4)
C4 C3 C2 101.9(4)
C30 C3 C2 118.6(5)
C4 C3 H3 106.7
C30 C3 H3 106.7
C2 C3 H3 106.7
N21 C4 C3 113.5(5)
N21 C4 C5 121.8(5)
C3 C4 C5 124.6(4)
O66 C5 C4 107.9(4)
O66 C5 C6 105.8(4)
C4 C5 C6 109.2(5)
O66 C5 C35 112.6(5)
C4 C5 C35 106.5(4)
C6 C5 C35 114.6(4)
N22 C6 O40 107.4(4)
N22 C6 C5 114.2(4)
O40 C6 C5 103.6(4)
N22 C6 C7 106.5(4)
O40 C6 C7 102.9(4)
C5 C6 C7 121.0(5)
C36 C7 C37 111.7(4)
C36 C7 C8 113.5(5)
C37 C7 C8 110.7(5)
C36 C7 C6 115.8(5)
C37 C7 C6 103.0(4)
C8 C7 C6 101.2(4)
C9 C8 C41 115.3(4)
C9 C8 C7 103.5(4)
C41 C8 C7 118.2(5)
C9 C8 H8 106.4
C41 C8 H8 106.4
C7 C8 H8 106.4
N22 C9 C10 124.8(5)
N22 C9 C8 112.9(4)
C10 C9 C8 121.9(5)
C11 C10 C9 124.9(5)
C11 C10 H10 117.6
C9 C10 H10 117.6
N23 C11 C10 125.0(5)
N23 C11 C12 109.3(5)
C10 C11 C12 125.6(5)
C11 C12 C47 116.1(5)
C11 C12 C13 100.3(4)
C47 C12 C13 115.4(4)
C11 C12 C46 107.2(4)
C47 C12 C46 108.3(5)
C13 C12 C46 109.1(5)
C14 C13 C48 110.3(5)
C14 C13 C12 100.2(4)
C48 C13 C12 111.2(5)
C14 C13 H13 111.5
C48 C13 H13 111.5
C12 C13 H13 111.5
C15 C14 N23 127.2(5)
C15 C14 C13 126.4(5)
N23 C14 C13 106.3(4)
C14 C15 C16 120.3(5)
C14 C15 C53 119.7(5)
C16 C15 C53 119.8(5)
N24 C16 C15 122.0(5)
N24 C16 C17 111.6(5)
C15 C16 C17 126.1(5)
C16 C17 C54 107.5(5)
C16 C17 C55 114.1(4)
C54 C17 C55 111.3(5)
C16 C17 C18 101.3(4)
C54 C17 C18 112.8(4)
C55 C17 C18 109.5(5)
C19 C18 C60 113.8(4)
C19 C18 C17 103.4(4)
C60 C18 C17 115.8(5)
C19 C18 H18 107.8
C60 C18 H18 107.8
C17 C18 H18 107.8
N24 C19 C18 103.6(4)
N24 C19 C1 105.1(4)
C18 C19 C1 120.3(5)
N24 C19 H19 109.1
C18 C19 H19 109.1
C1 C19 H19 109.1
C1 C20 H20A 109.5
C1 C20 H20B 109.5
H20A C20 H20B 109.5
C1 C20 H20C 109.5
H20A C20 H20C 109.5
H20B C20 H20C 109.5
C2 C25 H25A 109.5
C2 C25 H25B 109.5
H25A C25 H25B 109.5
C2 C25 H25C 109.5
H25A C25 H25C 109.5
H25B C25 H25C 109.5
C27 C26 C2 114.7(5)
C27 C26 H26A 108.6
C2 C26 H26A 108.6
C27 C26 H26B 108.6
C2 C26 H26B 108.6
H26A C26 H26B 107.6
O28 C27 O29 123.1(5)
O28 C27 C26 127.7(6)
O29 C27 C26 109.2(5)
C31 C30 C3 110.2(4)
C31 C30 H30A 109.6
C3 C30 H30A 109.6
C31 C30 H30B 109.6
C3 C30 H30B 109.6
H30A C30 H30B 108.1
C32 C31 C30 113.5(5)
C32 C31 H31A 108.9
C30 C31 H31A 108.9
C32 C31 H31B 108.9
C30 C31 H31B 108.9
H31A C31 H31B 107.7
O33 C32 O34 123.3(6)
O33 C32 C31 126.5(6)
O34 C32 C31 110.2(5)
C5 C35 H35A 109.5
C5 C35 H35B 109.5
H35A C35 H35B 109.5
C5 C35 H35C 109.5
H35A C35 H35C 109.5
H35B C35 H35C 109.5
C7 C36 H36A 109.5
C7 C36 H36B 109.5
H36A C36 H36B 109.5
C7 C36 H36C 109.5
H36A C36 H36C 109.5
H36B C36 H36C 109.5
C38 C37 C7 105.2(4)
C38 C37 H37A 110.7
C7 C37 H37A 110.7
C38 C37 H37B 110.7
C7 C37 H37B 110.7
H37A C37 H37B 108.8
O39 C38 O40 119.8(6)
O39 C38 C37 129.2(5)
O40 C38 C37 111.0(4)
C42 C41 C8 112.2(5)
C42 C41 H41A 109.2
C8 C41 H41A 109.2
C42 C41 H41B 109.2
C8 C41 H41B 109.2
H41A C41 H41B 107.9
C43 C42 C41 114.3(5)
C43 C42 H42A 108.7
C41 C42 H42A 108.7
C43 C42 H42B 108.7
C41 C42 H42B 108.7
H42A C42 H42B 107.6
O44 C43 O45 120.6(7)
O44 C43 C42 125.5(6)
O45 C43 C42 113.6(6)
C12 C46 H46A 109.5
C12 C46 H46B 109.5
H46A C46 H46B 109.5
C12 C46 H46C 109.5
H46A C46 H46C 109.5
H46B C46 H46C 109.5
C12 C47 H47A 109.5
C12 C47 H47B 109.5
H47A C47 H47B 109.5
C12 C47 H47C 109.5
H47A C47 H47C 109.5
H47B C47 H47C 109.5
C49 C48 C13 115.4(5)
C49 C48 H48A 108.4
C13 C48 H48A 108.4
C49 C48 H48B 108.4
C13 C48 H48B 108.4
H48A C48 H48B 107.5
C50 C49 C48 114.9(6)
C50 C49 H49A 108.5
C48 C49 H49A 108.5
C50 C49 H49B 108.5
C48 C49 H49B 108.5
H49A C49 H49B 107.5
O51 C50 O52 123.8(7)
O51 C50 C49 123.3(8)
O52 C50 C49 112.6(7)
C15 C53 H53A 109.5
C15 C53 H53B 109.5
H53A C53 H53B 109.5
C15 C53 H53C 109.5
H53A C53 H53C 109.5
H53B C53 H53C 109.5
C17 C54 H54A 109.5
C17 C54 H54B 109.5
H54A C54 H54B 109.5
C17 C54 H54C 109.5
H54A C54 H54C 109.5
H54B C54 H54C 109.5
C56 C55 C17 112.4(5)
C56 C55 H55A 109.1
C17 C55 H55A 109.1
C56 C55 H55B 109.1
C17 C55 H55B 109.1
H55A C55 H55B 107.9
C57 C56 C55 111.3(5)
C57 C56 H56A 109.4
C55 C56 H56A 109.4
C57 C56 H56B 109.4
C55 C56 H56B 109.4
H56A C56 H56B 108.0
O58 C57 O59 124.2(5)
O58 C57 C56 125.2(5)
O59 C57 C56 110.6(5)
C61 C60 C18 113.3(4)
C61 C60 H60A 108.9
C18 C60 H60A 108.9
C61 C60 H60B 108.9
C18 C60 H60B 108.9
H60A C60 H60B 107.7
O62 C61 O63 122.7(6)
O62 C61 C60 126.2(6)
O63 C61 C60 111.0(5)
O29 C64 H64A 109.5
O29 C64 H64B 109.5
H64A C64 H64B 109.5
O29 C64 H64C 109.5
H64A C64 H64C 109.5
H64B C64 H64C 109.5
O34 C65 H65A 109.5
O34 C65 H65B 109.5
H65A C65 H65B 109.5
O34 C65 H65C 109.5
H65A C65 H65C 109.5
H65B C65 H65C 109.5
O45 C67 H67A 109.5
O45 C67 H67B 109.5
H67A C67 H67B 109.5
O45 C67 H67C 109.5
H67A C67 H67C 109.5
H67B C67 H67C 109.5
O52 C68 H68A 109.5
O52 C68 H68B 109.5
H68A C68 H68B 109.5
O52 C68 H68C 109.5
H68A C68 H68C 109.5
H68B C68 H68C 109.5
O59 C69 H69A 109.5
O59 C69 H69B 109.5
H69A C69 H69B 109.5
O59 C69 H69C 109.5
H69A C69 H69C 109.5
H69B C69 H69C 109.5
O63 C70 H70A 109.5
O63 C70 H70B 109.5
H70A C70 H70B 109.5
O63 C70 H70C 109.5
H70A C70 H70C 109.5
H70B C70 H70C 109.5
N72 C71 Co1 174.0(5)
N74 C73 Co1 176.7(5)
O75 C76 H76A 109.2
O75 C76 H76B 109.4
H76A C76 H76B 109.5
O75 C76 H76C 109.8
H76A C76 H76C 109.5
H76B C76 H76C 109.5
C4 N21 C1 110.8(4)
C4 N21 Co1 132.8(4)
C1 N21 Co1 116.3(3)
C9 N22 C6 109.4(4)
C9 N22 Co1 123.7(3)
C6 N22 Co1 122.9(4)
C11 N23 C14 110.2(4)
C11 N23 Co1 125.0(3)
C14 N23 Co1 124.7(3)
C16 N24 C19 112.2(5)
C16 N24 Co1 132.3(4)
C19 N24 Co1 114.1(3)
C27 O29 C64 117.8(5)
C32 O34 C65 115.7(5)
C38 O40 C6 110.4(4)
C43 O45 C67 117.5(5)
C50 O52 C68 118.2(7)
C57 O59 C69 115.3(5)
C61 O63 C70 116.0(5)
C5 O66 H66 109.5
C76 O75 H75 133.5
H77A O77 H77B 128.6
N24 Co1 N23 91.06(19)
N24 Co1 N21 83.00(18)
N23 Co1 N21 173.45(18)
N24 Co1 C73 93.7(2)
N23 Co1 C73 85.8(2)
N21 Co1 C73 91.9(2)
N24 Co1 N22 169.91(17)
N23 Co1 N22 95.14(18)
N21 Co1 N22 91.13(18)
C73 Co1 N22 94.7(2)
N24 Co1 C71 85.7(2)
N23 Co1 C71 87.3(2)
N21 Co1 C71 95.0(2)
C73 Co1 C71 173.0(2)
N22 Co1 C71 86.7(2)

loop_
_geom_bond_atom_site_label_1
_geom_bond_atom_site_label_2
_geom_bond_distance
C1 N21 1.510(7)
C1 C20 1.544(7)
C1 C19 1.547(8)
C1 C2 1.577(6)
C2 C25 1.522(8)
C2 C26 1.541(7)
C2 C3 1.573(8)
C3 C4 1.506(7)
C3 C30 1.561(8)
C3 H3 1.0000
C4 N21 1.275(6)
C4 C5 1.506(8)
C5 O66 1.428(6)
C5 C6 1.520(8)
C5 C35 1.551(7)
C6 N22 1.467(6)
C6 O40 1.490(6)
C6 C7 1.566(7)
C7 C36 1.508(8)
C7 C37 1.536(7)
C7 C8 1.541(7)
C8 C9 1.514(7)
C8 C41 1.527(8)
C8 H8 1.0000
C9 N22 1.326(7)
C9 C10 1.403(7)
C10 C11 1.382(7)
C10 H10 0.9500
C11 N23 1.345(7)
C11 C12 1.505(7)
C12 C47 1.520(8)
C12 C13 1.534(7)
C12 C46 1.536(8)
C13 C14 1.515(7)
C13 C48 1.530(8)
C13 H13 1.0000
C14 C15 1.359(8)
C14 N23 1.404(6)
C15 C16 1.454(7)
C15 C53 1.512(7)
C16 N24 1.306(6)
C16 C17 1.518(8)
C17 C54 1.536(8)
C17 C55 1.552(7)
C17 C18 1.568(7)
C18 C19 1.518(7)
C18 C60 1.544(7)
C18 H18 1.0000
C19 N24 1.471(6)
C19 H19 1.0000
C20 H20A 0.9800
C20 H20B 0.9800
C20 H20C 0.9800
C25 H25A 0.9800
C25 H25B 0.9800
C25 H25C 0.9800
C26 C27 1.506(7)
C26 H26A 0.9900
C26 H26B 0.9900
C27 O28 1.191(7)
C27 O29 1.312(7)
C30 C31 1.530(7)
C30 H30A 0.9900
C30 H30B 0.9900
C31 C32 1.495(8)
C31 H31A 0.9900
C31 H31B 0.9900
C32 O33 1.190(7)
C32 O34 1.343(7)
C35 H35A 0.9800
C35 H35B 0.9800
C35 H35C 0.9800
C36 H36A 0.9800
C36 H36B 0.9800
C36 H36C 0.9800
C37 C38 1.479(8)
C37 H37A 0.9900
C37 H37B 0.9900
C38 O39 1.203(6)
C38 O40 1.367(6)
C41 C42 1.518(7)
C41 H41A 0.9900
C41 H41B 0.9900
C42 C43 1.478(9)
C42 H42A 0.9900
C42 H42B 0.9900
C43 O44 1.164(7)
C43 O45 1.309(7)
C46 H46A 0.9800
C46 H46B 0.9800
C46 H46C 0.9800
C47 H47A 0.9800
C47 H47B 0.9800
C47 H47C 0.9800
C48 C49 1.518(8)
C48 H48A 0.9900
C48 H48B 0.9900
C49 C50 1.513(9)
C49 H49A 0.9900
C49 H49B 0.9900
C50 O51 1.186(8)
C50 O52 1.325(9)
C53 H53A 0.9800
C53 H53B 0.9800
C53 H53C 0.9800
C54 H54A 0.9800
C54 H54B 0.9800
C54 H54C 0.9800
C55 C56 1.530(8)
C55 H55A 0.9900
C55 H55B 0.9900
C56 C57 1.511(7)
C56 H56A 0.9900
C56 H56B 0.9900
C57 O58 1.191(7)
C57 O59 1.329(7)
C60 C61 1.492(8)
C60 H60A 0.9900
C60 H60B 0.9900
C61 O62 1.183(7)
C61 O63 1.334(7)
C64 O29 1.458(6)
C64 H64A 0.9800
C64 H64B 0.9800
C64 H64C 0.9800
C65 O34 1.450(8)
C65 H65A 0.9800
C65 H65B 0.9800
C65 H65C 0.9800
C67 O45 1.431(8)
C67 H67A 0.9800
C67 H67B 0.9800
C67 H67C 0.9800
C68 O52 1.438(8)
C68 H68A 0.9800
C68 H68B 0.9800
C68 H68C 0.9800
C69 O59 1.459(6)
C69 H69A 0.9800
C69 H69B 0.9800
C69 H69C 0.9800
C70 O63 1.464(8)
C70 H70A 0.9800
C70 H70B 0.9800
C70 H70C 0.9800
C71 N72 1.148(7)
C71 Co1 1.931(6)
C73 N74 1.171(6)
C73 Co1 1.918(6)
C76 O75 1.464(8)
C76 H76A 0.9800
C76 H76B 0.9800
C76 H76C 0.9800
N21 Co1 1.901(4)
N22 Co1 1.930(4)
N23 Co1 1.884(4)
N24 Co1 1.879(5)
O66 H66 0.8400
O75 H75 0.8500
O77 H77A 0.8034
O77 H77B 0.8483

loop_
_geom_hbond_atom_site_label_D
_geom_hbond_atom_site_label_H
_geom_hbond_atom_site_label_A
_geom_hbond_distance_DH
_geom_hbond_distance_HA
_geom_hbond_distance_DA
_geom_hbond_angle_DHA
_geom_hbond_site_symmetry_A
O66 H66 O75 0.84 1.84 2.631(6) 157 1_455
O75 H75 N72 0.85 2.06 2.694(6) 131 .
O77 H77A N74 0.80 2.06 2.840(6) 164 .
O77 H77B O44 0.85 2.41 3.262(8) 179 4_466

loop_
_geom_torsion_atom_site_label_1
_geom_torsion_atom_site_label_2
_geom_torsion_atom_site_label_3
_geom_torsion_atom_site_label_4
_geom_torsion
N21 C1 C2 C25 157.2(5)
C20 C1 C2 C25 43.9(6)
C19 C1 C2 C25 -88.7(6)
N21 C1 C2 C26 -79.7(5)
C20 C1 C2 C26 167.0(5)
C19 C1 C2 C26 34.3(7)
N21 C1 C2 C3 33.1(5)
C20 C1 C2 C3 -80.2(5)
C19 C1 C2 C3 147.2(5)
C25 C2 C3 C4 -150.5(4)
C26 C2 C3 C4 84.9(5)
C1 C2 C3 C4 -27.8(5)
C25 C2 C3 C30 -22.6(6)
C26 C2 C3 C30 -147.2(4)
C1 C2 C3 C30 100.2(5)
C30 C3 C4 N21 -117.7(5)
C2 C3 C4 N21 12.2(6)
C30 C3 C4 C5 64.0(7)
C2 C3 C4 C5 -166.1(5)
N21 C4 C5 O66 -160.3(5)
C3 C4 C5 O66 17.8(7)
N21 C4 C5 C6 -45.8(6)
C3 C4 C5 C6 132.3(5)
N21 C4 C5 C35 78.5(6)
C3 C4 C5 C35 -103.4(6)
O66 C5 C6 N22 177.9(4)
C4 C5 C6 N22 62.1(6)
C35 C5 C6 N22 -57.4(6)
O66 C5 C6 O40 61.5(5)
C4 C5 C6 O40 -54.3(5)
C35 C5 C6 O40 -173.7(4)
O66 C5 C6 C7 -52.9(6)
C4 C5 C6 C7 -168.7(4)
C35 C5 C6 C7 71.9(6)
N22 C6 C7 C36 98.3(5)
O40 C6 C7 C36 -149.0(4)
C5 C6 C7 C36 -34.2(6)
N22 C6 C7 C37 -139.5(4)
O40 C6 C7 C37 -26.7(5)
C5 C6 C7 C37 88.0(5)
N22 C6 C7 C8 -25.0(5)
O40 C6 C7 C8 87.8(4)
C5 C6 C7 C8 -157.5(4)
C36 C7 C8 C9 -101.6(5)
C37 C7 C8 C9 131.9(5)
C6 C7 C8 C9 23.2(5)
C36 C7 C8 C41 27.2(7)
C37 C7 C8 C41 -99.3(6)
C6 C7 C8 C41 152.0(4)
C41 C8 C9 N22 -145.6(5)
C7 C8 C9 N22 -15.0(6)
C41 C8 C9 C10 41.4(8)
C7 C8 C9 C10 172.0(5)
N22 C9 C10 C11 -7.6(9)
C8 C9 C10 C11 164.5(5)
C9 C10 C11 N23 3.7(9)
C9 C10 C11 C12 -172.0(5)
N23 C11 C12 C47 153.5(5)
C10 C11 C12 C47 -30.3(8)
N23 C11 C12 C13 28.4(6)
C10 C11 C12 C13 -155.4(5)
N23 C11 C12 C46 -85.4(5)
C10 C11 C12 C46 90.8(7)
C11 C12 C13 C14 -34.9(5)
C47 C12 C13 C14 -160.4(5)
C46 C12 C13 C14 77.4(5)
C11 C12 C13 C48 81.8(5)
C47 C12 C13 C48 -43.7(7)
C46 C12 C13 C48 -165.9(5)
C48 C13 C14 C15 94.0(7)
C12 C13 C14 C15 -148.7(6)
C48 C13 C14 N23 -85.2(5)
C12 C13 C14 N23 32.1(6)
N23 C14 C15 C16 -2.3(10)
C13 C14 C15 C16 178.7(5)
N23 C14 C15 C53 -177.6(5)
C13 C14 C15 C53 3.4(9)
C14 C15 C16 N24 11.0(9)
C53 C15 C16 N24 -173.7(5)
C14 C15 C16 C17 -161.5(6)
C53 C15 C16 C17 13.8(8)
N24 C16 C17 C54 -105.5(5)
C15 C16 C17 C54 67.7(7)
N24 C16 C17 C55 130.6(5)
C15 C16 C17 C55 -56.2(7)
N24 C16 C17 C18 13.1(6)
C15 C16 C17 C18 -173.7(5)
C16 C17 C18 C19 -24.7(5)
C54 C17 C18 C19 89.9(6)
C55 C17 C18 C19 -145.5(5)
C16 C17 C18 C60 -149.8(4)
C54 C17 C18 C60 -35.2(6)
C55 C17 C18 C60 89.3(5)
C60 C18 C19 N24 154.1(5)
C17 C18 C19 N24 27.7(5)
C60 C18 C19 C1 -89.1(6)
C17 C18 C19 C1 144.5(5)
N21 C1 C19 N24 -39.4(5)
C20 C1 C19 N24 74.4(5)
C2 C1 C19 N24 -151.6(4)
N21 C1 C19 C18 -155.4(4)
C20 C1 C19 C18 -41.6(6)
C2 C1 C19 C18 92.4(6)
C25 C2 C26 C27 -71.3(6)
C3 C2 C26 C27 56.1(6)
C1 C2 C26 C27 164.1(5)
C2 C26 C27 O28 35.3(9)
C2 C26 C27 O29 -146.5(5)
C4 C3 C30 C31 -153.5(5)
C2 C3 C30 C31 85.2(6)
C3 C30 C31 C32 -170.1(5)
C30 C31 C32 O33 -7.4(10)
C30 C31 C32 O34 169.9(5)
C36 C7 C37 C38 146.5(5)
C8 C7 C37 C38 -85.9(5)
C6 C7 C37 C38 21.6(6)
C7 C37 C38 O39 168.8(6)
C7 C37 C38 O40 -8.1(6)
C9 C8 C41 C42 -162.0(5)
C7 C8 C41 C42 75.0(7)
C8 C41 C42 C43 -179.2(6)
C41 C42 C43 O44 1.6(12)
C41 C42 C43 O45 -172.5(6)
C14 C13 C48 C49 -57.0(6)
C12 C13 C48 C49 -167.4(5)
C13 C48 C49 C50 179.3(5)
C48 C49 C50 O51 -157.6(7)
C48 C49 C50 O52 28.1(8)
C16 C17 C55 C56 -43.5(7)
C54 C17 C55 C56 -165.4(5)
C18 C17 C55 C56 69.2(6)
C17 C55 C56 C57 161.0(5)
C55 C56 C57 O58 70.4(8)
C55 C56 C57 O59 -109.3(6)
C19 C18 C60 C61 147.5(5)
C17 C18 C60 C61 -92.8(6)
C18 C60 C61 O62 -19.8(9)
C18 C60 C61 O63 161.8(5)
C3 C4 N21 C1 10.6(6)
C5 C4 N21 C1 -171.1(5)
C3 C4 N21 Co1 -164.7(4)
C5 C4 N21 Co1 13.6(8)
C20 C1 N21 C4 90.0(5)
C19 C1 N21 C4 -153.5(4)
C2 C1 N21 C4 -28.5(5)
C20 C1 N21 Co1 -93.9(4)
C19 C1 N21 Co1 22.6(5)
C2 C1 N21 Co1 147.6(3)
C10 C9 N22 C6 171.3(5)
C8 C9 N22 C6 -1.4(6)
C10 C9 N22 Co1 13.4(7)
C8 C9 N22 Co1 -159.3(4)
O40 C6 N22 C9 -92.5(5)
C5 C6 N22 C9 153.3(5)
C7 C6 N22 C9 17.2(6)
O40 C6 N22 Co1 65.7(5)
C5 C6 N22 Co1 -48.5(6)
C7 C6 N22 Co1 175.3(3)
C10 C11 N23 C14 175.1(5)
C12 C11 N23 C14 -8.6(6)
C10 C11 N23 Co1 -6.5(8)
C12 C11 N23 Co1 169.7(3)
C15 C14 N23 C11 165.2(6)
C13 C14 N23 C11 -15.7(6)
C15 C14 N23 Co1 -13.2(9)
C13 C14 N23 Co1 166.0(4)
C15 C16 N24 C19 -168.7(5)
C17 C16 N24 C19 4.8(6)
C15 C16 N24 Co1 -3.6(8)
C17 C16 N24 Co1 169.8(4)
C18 C19 N24 C16 -21.3(6)
C1 C19 N24 C16 -148.3(4)
C18 C19 N24 Co1 170.8(4)
C1 C19 N24 Co1 43.8(5)
O28 C27 O29 C64 -3.4(10)
C26 C27 O29 C64 178.2(6)
O33 C32 O34 C65 1.1(10)
C31 C32 O34 C65 -176.3(6)
O39 C38 O40 C6 172.7(5)
C37 C38 O40 C6 -10.1(6)
N22 C6 O40 C38 135.5(4)
C5 C6 O40 C38 -103.3(5)
C7 C6 O40 C38 23.4(5)
O44 C43 O45 C67 6.9(11)
C42 C43 O45 C67 -178.7(6)
O51 C50 O52 C68 2.6(11)
C49 C50 O52 C68 176.9(6)
O58 C57 O59 C69 1.8(9)
C56 C57 O59 C69 -178.5(6)
O62 C61 O63 C70 -2.0(10)
C60 C61 O63 C70 176.5(6)
C16 N24 Co1 N23 -7.9(5)
C19 N24 Co1 N23 157.0(4)
C16 N24 Co1 N21 169.4(5)
C19 N24 Co1 N21 -25.8(4)
C16 N24 Co1 C73 78.0(5)
C19 N24 Co1 C73 -117.2(4)
C16 N24 Co1 N22 -135.8(10)
C19 N24 Co1 N22 29.0(13)
C16 N24 Co1 C71 -95.0(5)
C19 N24 Co1 C71 69.8(4)
C11 N23 Co1 N24 -162.9(5)
C14 N23 Co1 N24 15.2(4)
C11 N23 Co1 C73 103.5(5)
C14 N23 Co1 C73 -78.4(5)
C11 N23 Co1 N22 9.2(5)
C14 N23 Co1 N22 -172.7(4)
C11 N23 Co1 C71 -77.2(5)
C14 N23 Co1 C71 100.9(5)
C4 N21 Co1 N24 175.3(5)
C1 N21 Co1 N24 0.2(3)
C4 N21 Co1 C73 -91.2(5)
C1 N21 Co1 C73 93.7(4)
C4 N21 Co1 N22 3.5(5)
C1 N21 Co1 N22 -171.6(4)
C4 N21 Co1 C71 90.3(5)
C1 N21 Co1 C71 -84.8(4)
C9 N22 Co1 N24 115.3(11)
C6 N22 Co1 N24 -39.8(14)
C9 N22 Co1 N23 -12.4(4)
C6 N22 Co1 N23 -167.5(4)
C9 N22 Co1 N21 169.4(4)
C6 N22 Co1 N21 14.4(4)
C9 N22 Co1 C73 -98.6(4)
C6 N22 Co1 C73 106.4(4)
C9 N22 Co1 C71 74.5(4)
C6 N22 Co1 C71 -80.5(4)
